data_4311927
loop_
_publ_author_name
'Reto Dorta'
'Romano Dorta'
'Linda J. W. Shimon'
'David Milstein'

_publ_section_title
;
 New Ligand Systems Incorporating Two and Three 4,4'-Bipyridine Units.
 Characterization of Bi- and Trimetallic Rhodium and Iridium Complexes
;
_journal_name_full 'Inorganic Chemistry'
_journal_page_first 7180
_journal_page_last 7186
_journal_paper_doi 10.1021/ic049285x
_journal_volume 43
_journal_year 2004
_chemical_formula_sum 'C45 H52 B2 Cl2 F8 N4 Rh2'
_chemical_formula_weight 1099.25
_space_group_IT_number 14
_symmetry_cell_setting monoclinic
_symmetry_space_group_name_Hall '-P 2yn'
_symmetry_space_group_name_H-M 'P 1 21/n 1'
_atom_sites_solution_hydrogens geom
_atom_sites_solution_primary direct
_atom_sites_solution_secondary difmap
_audit_creation_method SHELXL-97
_cell_angle_alpha 90.00
_cell_angle_beta 90.52(3)
_cell_angle_gamma 90.00
_cell_formula_units_Z 4
_cell_length_a 11.213(2)
_cell_length_b 19.493(4)
_cell_length_c 20.205(4)
_cell_measurement_temperature 293(2)
_cell_measurement_theta_max 24.0
_cell_measurement_theta_min 4.0
_cell_volume 4416.1(15)
_computing_structure_refinement 'SHELXL-97 (Sheldrick, 1997)'
_computing_structure_solution 'SHELXS-97 (Sheldrick, 1990)'
_diffrn_ambient_temperature 293(2)
_diffrn_measured_fraction_theta_full 0.992
_diffrn_measured_fraction_theta_max 0.992
_diffrn_measurement_device_type 'Nonius KappaCCD'
_diffrn_measurement_method 'phi and omega scans'
_diffrn_radiation_monochromator graphite
_diffrn_radiation_source 'fine-focus sealed tube'
_diffrn_radiation_type MoK\a
_diffrn_radiation_wavelength 0.71073
_diffrn_reflns_av_R_equivalents 0.0000
_diffrn_reflns_av_sigmaI/netI 0.0515
_diffrn_reflns_limit_h_max 12
_diffrn_reflns_limit_h_min 0
_diffrn_reflns_limit_k_max 21
_diffrn_reflns_limit_k_min 0
_diffrn_reflns_limit_l_max 22
_diffrn_reflns_limit_l_min -22
_diffrn_reflns_number 6293
_diffrn_reflns_theta_full 23.25
_diffrn_reflns_theta_max 23.25
_diffrn_reflns_theta_min 2.77
_exptl_absorpt_coefficient_mu 0.941
_exptl_absorpt_correction_type none
_exptl_crystal_colour orange
_exptl_crystal_density_diffrn 1.653
_exptl_crystal_density_method 'not measured'
_exptl_crystal_description plate
_exptl_crystal_F_000 2224
_exptl_crystal_size_max 0.2
_exptl_crystal_size_mid 0.1
_exptl_crystal_size_min 0.02
_refine_diff_density_max 1.096
_refine_diff_density_min -0.921
_refine_diff_density_rms 0.105
_refine_ls_extinction_method none
_refine_ls_goodness_of_fit_ref 1.006
_refine_ls_hydrogen_treatment mixed
_refine_ls_matrix_type full
_refine_ls_number_parameters 570
_refine_ls_number_reflns 6293
_refine_ls_number_restraints 0
_refine_ls_restrained_S_all 1.006
_refine_ls_R_factor_all 0.0691
_refine_ls_R_factor_gt 0.0506
_refine_ls_shift/su_max 0.052
_refine_ls_shift/su_mean 0.001
_refine_ls_structure_factor_coef Fsqd
_refine_ls_weighting_details 'calc w=1/[\s^2^(Fo^2^)+(0.0768P)^2^+16.8950P] where P=(Fo^2^+2Fc^2^)/3'
_refine_ls_weighting_scheme calc
_refine_ls_wR_factor_gt 0.1291
_refine_ls_wR_factor_ref 0.1424
_reflns_number_gt 5057
_reflns_number_total 6293
_reflns_threshold_expression >2sigma(I)
_cod_data_source_file ic049285xsi20040601_010928.cif
_cod_data_source_block m149
_cod_depositor_comments
;
The following automatic conversions were performed:

data name '_atom_site_symetry_multiplicity' was replaced with
'_atom_site_symmetry_multiplicity' as specified in the replacement
file 'data/replacement-values/replacement_tags.lst'.

Automatic conversion script
Id: cif_correct_tags 9268 2022-04-12 08:56:07Z antanas 
;
_cod_database_code 4311927

loop_
_symmetry_equiv_pos_as_xyz
'x, y, z'
'-x+1/2, y+1/2, -z+1/2'
'-x, -y, -z'
'x-1/2, -y-1/2, z-1/2'

loop_
_atom_site_label
_atom_site_type_symbol
_atom_site_fract_x
_atom_site_fract_y
_atom_site_fract_z
_atom_site_U_iso_or_equiv
_atom_site_adp_type
_atom_site_occupancy
_atom_site_symmetry_multiplicity
_atom_site_calc_flag
_atom_site_refinement_flags
_atom_site_disorder_assembly
_atom_site_disorder_group
Rh2 Rh 0.80658(4) 0.32474(2) 0.22472(2) 0.02869(17) Uani 1 1 d . . .
Rh1 Rh 0.54031(5) 0.81027(2) -0.09027(2) 0.03167(18) Uani 1 1 d . . .
N3 N 0.4900(4) 0.8064(3) -0.1910(2) 0.0314(12) Uani 1 1 d . . .
N4 N 0.5732(5) 0.7076(3) -0.1131(2) 0.0311(12) Uani 1 1 d . . .
N5 N 0.7485(4) 0.3344(2) 0.1257(2) 0.0285(11) Uani 1 1 d . . .
N6 N 0.8281(4) 0.2246(2) 0.1913(2) 0.0275(11) Uani 1 1 d . . .
F2 F 0.5721(3) 0.54495(18) 0.06209(17) 0.0380(8) Uani 1 1 d . . .
F1 F 0.6777(4) 0.5503(2) 0.15767(17) 0.0468(10) Uani 1 1 d . . .
F3 F 0.7689(3) 0.5672(2) 0.0601(2) 0.0561(11) Uani 1 1 d . . .
F4 F 0.6410(4) 0.64707(19) 0.0994(2) 0.0497(10) Uani 1 1 d . . .
B1 B 0.6642(7) 0.5772(4) 0.0952(3) 0.0313(16) Uani 1 1 d . . .
C31 C 0.4539(6) 0.8585(3) -0.2300(3) 0.0412(16) Uani 1 1 d . . .
H31 H 0.4464 0.9017 -0.2110 0.049 Uiso 1 1 calc R . .
C32 C 0.4270(6) 0.8515(4) -0.2968(3) 0.0413(16) Uani 1 1 d . . .
H32 H 0.4026 0.8891 -0.3217 0.050 Uiso 1 1 calc R . .
C33 C 0.4375(6) 0.7870(4) -0.3257(3) 0.0378(16) Uani 1 1 d . . .
C34 C 0.4746(5) 0.7336(3) -0.2860(3) 0.0350(15) Uani 1 1 d . . .
H34 H 0.4820 0.6899 -0.3039 0.042 Uiso 1 1 calc R . .
C35 C 0.5010(5) 0.7443(3) -0.2199(3) 0.0295(14) Uani 1 1 d . . .
C36 C 0.4123(7) 0.7755(4) -0.3991(3) 0.0525(19) Uani 1 1 d . . .
H36A H 0.4863 0.7729 -0.4225 0.079 Uiso 1 1 calc R . .
H36B H 0.3657 0.8129 -0.4161 0.079 Uiso 1 1 calc R . .
H36C H 0.3691 0.7333 -0.4049 0.079 Uiso 1 1 calc R . .
C41 C 0.5472(5) 0.6892(3) -0.1759(3) 0.0292(14) Uani 1 1 d . . .
C42 C 0.5629(5) 0.6219(3) -0.1981(3) 0.0328(15) Uani 1 1 d . . .
H42 H 0.5462 0.6108 -0.2420 0.039 Uiso 1 1 calc R . .
C43 C 0.6035(5) 0.5714(3) -0.1544(3) 0.0325(15) Uani 1 1 d . . .
C44 C 0.6302(5) 0.5912(3) -0.0907(3) 0.0318(14) Uani 1 1 d . . .
H44 H 0.6590 0.5592 -0.0603 0.038 Uiso 1 1 calc R . .
C45 C 0.6143(6) 0.6585(3) -0.0718(3) 0.0334(15) Uani 1 1 d . . .
H45 H 0.6329 0.6707 -0.0284 0.040 Uiso 1 1 calc R . .
C46 C 0.6130(6) 0.4980(3) -0.1772(3) 0.0378(15) Uani 1 1 d . . .
H46A H 0.5449 0.4879 -0.2054 0.045 Uiso 1 1 calc R . .
H46B H 0.6082 0.4684 -0.1387 0.045 Uiso 1 1 calc R . .
C47 C 0.7268(5) 0.4801(3) -0.2150(3) 0.0335(14) Uani 1 1 d . . .
H47A H 0.7359 0.5114 -0.2519 0.040 Uiso 1 1 calc R . .
H47B H 0.7955 0.4855 -0.1859 0.040 Uiso 1 1 calc R . .
C51 C 0.7020(5) 0.3895(3) 0.0954(3) 0.0291(14) Uani 1 1 d . . .
H51 H 0.6895 0.4290 0.1204 0.035 Uiso 1 1 calc R . .
C52 C 0.6719(5) 0.3907(3) 0.0292(3) 0.0321(14) Uani 1 1 d . . .
H52 H 0.6385 0.4300 0.0107 0.038 Uiso 1 1 calc R . .
C53 C 0.6912(5) 0.3338(3) -0.0100(3) 0.0299(14) Uani 1 1 d . . .
C54 C 0.7415(5) 0.2761(3) 0.0214(3) 0.0277(13) Uani 1 1 d . . .
H54 H 0.7565 0.2366 -0.0030 0.033 Uiso 1 1 calc R . .
C55 C 0.7686(5) 0.2777(3) 0.0881(3) 0.0266(13) Uani 1 1 d . . .
C56 C 0.6633(6) 0.3317(3) -0.0827(3) 0.0316(14) Uani 1 1 d . . .
H56A H 0.5950 0.3609 -0.0917 0.038 Uiso 1 1 calc R . .
H56B H 0.6419 0.2852 -0.0950 0.038 Uiso 1 1 calc R . .
C57 C 0.7681(6) 0.3554(3) -0.1253(3) 0.0344(15) Uani 1 1 d . . .
H57A H 0.7868 0.4028 -0.1148 0.041 Uiso 1 1 calc R . .
H57B H 0.8377 0.3278 -0.1148 0.041 Uiso 1 1 calc R . .
C61 C 0.8171(5) 0.2172(3) 0.1239(3) 0.0288(14) Uani 1 1 d . . .
C62 C 0.8456(5) 0.1562(3) 0.0926(3) 0.0302(14) Uani 1 1 d . . .
H62 H 0.8419 0.1535 0.0467 0.036 Uiso 1 1 calc R . .
C63 C 0.8795(6) 0.0990(3) 0.1294(3) 0.0354(15) Uani 1 1 d . . .
C64 C 0.8819(6) 0.1062(3) 0.1974(3) 0.0350(15) Uani 1 1 d . . .
H64 H 0.8986 0.0683 0.2239 0.042 Uiso 1 1 calc R . .
C65 C 0.8599(6) 0.1683(3) 0.2261(3) 0.0330(15) Uani 1 1 d . . .
H65 H 0.8672 0.1719 0.2718 0.040 Uiso 1 1 calc R . .
C66 C 0.9098(7) 0.0332(3) 0.0954(4) 0.0493(19) Uani 1 1 d . . .
H66A H 0.9481 0.0028 0.1263 0.074 Uiso 1 1 calc R . .
H66B H 0.9626 0.0424 0.0593 0.074 Uiso 1 1 calc R . .
H66C H 0.8381 0.0122 0.0787 0.074 Uiso 1 1 calc R . .
C71 C 0.7222(5) 0.4076(3) -0.2403(3) 0.0308(14) Uani 1 1 d . . .
C72 C 0.6921(6) 0.3956(3) -0.3064(3) 0.0356(15) Uani 1 1 d . . .
H72 H 0.6803 0.4328 -0.3345 0.043 Uiso 1 1 calc R . .
C73 C 0.6792(6) 0.3292(3) -0.3317(3) 0.0389(16) Uani 1 1 d . . .
H73 H 0.6577 0.3224 -0.3758 0.047 Uiso 1 1 calc R . .
C74 C 0.6987(6) 0.2741(4) -0.2904(3) 0.0381(16) Uani 1 1 d . . .
H74 H 0.6913 0.2297 -0.3068 0.046 Uiso 1 1 calc R . .
C75 C 0.7290(6) 0.2842(3) -0.2252(3) 0.0375(16) Uani 1 1 d . . .
H75 H 0.7422 0.2464 -0.1981 0.045 Uiso 1 1 calc R . .
C76 C 0.7404(5) 0.3495(3) -0.1988(3) 0.0325(15) Uani 1 1 d . . .
C11 C 0.4350(7) 0.8997(4) -0.0735(4) 0.0465(18) Uani 1 1 d . . .
H11A H 0.3830 0.9140 -0.1096 0.056 Uiso 1 1 calc R . .
H11B H 0.3981 0.9034 -0.0304 0.056 Uiso 1 1 calc R . .
C12 C 0.5522(6) 0.9201(3) -0.0772(4) 0.0451(17) Uani 1 1 d . . .
H12 H 0.5735 0.9465 -0.1167 0.054 Uiso 1 1 calc R . .
C13 C 0.6218(7) 0.9377(4) -0.0136(4) 0.0510(19) Uani 1 1 d . . .
H13A H 0.6581 0.9827 -0.0177 0.061 Uiso 1 1 calc R . .
H13B H 0.5682 0.9386 0.0238 0.061 Uiso 1 1 calc R . .
C14 C 0.7178(7) 0.8835(4) -0.0029(3) 0.0460(18) Uani 1 1 d . . .
H14A H 0.7800 0.8891 -0.0355 0.055 Uiso 1 1 calc R . .
H14B H 0.7534 0.8890 0.0407 0.055 Uiso 1 1 calc R . .
C15 C 0.6642(6) 0.8127(3) -0.0090(3) 0.0357(15) Uani 1 1 d . . .
H15 H 0.7219 0.7749 -0.0079 0.043 Uiso 1 1 calc R . .
C16 C 0.5507(6) 0.7963(4) 0.0143(3) 0.0424(17) Uani 1 1 d . . .
H16A H 0.5117 0.8307 0.0412 0.051 Uiso 1 1 calc R . .
H16B H 0.5396 0.7499 0.0304 0.051 Uiso 1 1 calc R . .
C21 C 0.7353(7) 0.4205(4) 0.2567(3) 0.0466(18) Uani 1 1 d . . .
H21A H 0.6737 0.4406 0.2288 0.056 Uiso 1 1 calc R . .
H21B H 0.7194 0.4248 0.3036 0.056 Uiso 1 1 calc R . .
C22 C 0.8515(7) 0.4316(3) 0.2375(4) 0.0486(19) Uani 1 1 d . . .
H22 H 0.8606 0.4576 0.1964 0.058 Uiso 1 1 calc R . .
C23 C 0.9526(8) 0.4397(4) 0.2874(5) 0.072(3) Uani 1 1 d . . .
H23A H 1.0014 0.4787 0.2752 0.086 Uiso 1 1 calc R . .
H23B H 0.9199 0.4486 0.3308 0.086 Uiso 1 1 calc R . .
C24 C 1.0264(8) 0.3780(4) 0.2899(5) 0.074(3) Uani 1 1 d . . .
H24A H 1.0775 0.3799 0.3289 0.089 Uiso 1 1 calc R . .
H24B H 1.0772 0.3769 0.2513 0.089 Uiso 1 1 calc R . .
C25 C 0.9527(7) 0.3129(4) 0.2920(4) 0.0488(19) Uani 1 1 d . . .
H25 H 0.9989 0.2708 0.2854 0.059 Uiso 1 1 calc R . .
C26 C 0.8475(8) 0.3033(4) 0.3266(3) 0.052(2) Uani 1 1 d . . .
H26A H 0.8268 0.3385 0.3584 0.063 Uiso 1 1 calc R . .
H26B H 0.8314 0.2571 0.3419 0.063 Uiso 1 1 calc R . .
B2 B 0.1610(9) 0.8919(4) 0.0988(4) 0.049(2) Uani 1 1 d . . .
F5 F 0.2269(12) 0.8395(6) 0.0925(5) 0.272(9) Uani 1 1 d . . .
F6 F 0.1424(9) 0.9077(4) 0.1580(3) 0.160(4) Uani 1 1 d . . .
F7 F 0.0565(6) 0.8771(4) 0.0647(4) 0.123(2) Uani 1 1 d . . .
F8 F 0.2018(9) 0.9423(6) 0.0669(5) 0.209(5) Uani 1 1 d . . .
Cl1 Cl 1.06310(19) 0.32567(11) 0.07939(11) 0.0623(6) Uani 1 1 d . . .
Cl2 Cl 1.0367(2) 0.47433(13) 0.08707(11) 0.0742(6) Uani 1 1 d . . .
C100 C 1.0217(7) 0.4010(4) 0.0369(4) 0.055(2) Uani 1 1 d . . .
H10A H 1.0713 0.4061 -0.0019 0.065 Uiso 1 1 calc R . .
H10B H 0.9396 0.3970 0.0220 0.065 Uiso 1 1 calc R . .

loop_
_atom_site_aniso_label
_atom_site_aniso_U_11
_atom_site_aniso_U_22
_atom_site_aniso_U_33
_atom_site_aniso_U_23
_atom_site_aniso_U_13
_atom_site_aniso_U_12
Rh2 0.0382(3) 0.0308(3) 0.0171(3) -0.00077(19) -0.0005(2) 0.0021(2)
Rh1 0.0406(3) 0.0288(3) 0.0256(3) -0.0038(2) -0.0024(2) 0.0004(2)
N3 0.036(3) 0.030(3) 0.029(3) 0.003(2) -0.005(2) -0.002(2)
N4 0.039(3) 0.031(3) 0.023(3) 0.003(2) 0.002(2) -0.003(2)
N5 0.036(3) 0.028(3) 0.021(3) 0.001(2) -0.001(2) 0.001(2)
N6 0.033(3) 0.030(3) 0.019(3) 0.007(2) 0.001(2) 0.000(2)
F2 0.042(2) 0.040(2) 0.0313(19) -0.0079(16) -0.0016(16) -0.0026(17)
F1 0.070(3) 0.046(2) 0.0244(19) 0.0046(17) -0.0084(18) -0.003(2)
F3 0.041(2) 0.075(3) 0.052(3) -0.006(2) 0.0125(19) -0.003(2)
F4 0.060(2) 0.031(2) 0.058(3) -0.0060(18) -0.015(2) 0.0022(18)
B1 0.039(4) 0.028(4) 0.028(4) 0.002(3) 0.000(3) 0.000(3)
C31 0.047(4) 0.034(4) 0.042(4) 0.000(3) -0.001(3) 0.002(3)
C32 0.046(4) 0.044(4) 0.034(4) 0.011(3) -0.005(3) 0.003(3)
C33 0.035(4) 0.046(4) 0.032(4) 0.000(3) -0.005(3) -0.002(3)
C34 0.036(3) 0.039(4) 0.030(4) -0.003(3) -0.001(3) 0.007(3)
C35 0.032(3) 0.029(3) 0.028(3) 0.001(3) 0.001(3) -0.002(3)
C36 0.055(5) 0.068(5) 0.034(4) -0.001(4) -0.008(3) 0.009(4)
C41 0.030(3) 0.035(4) 0.023(3) -0.002(3) 0.005(3) -0.003(3)
C42 0.038(3) 0.038(4) 0.022(3) -0.009(3) 0.003(3) -0.002(3)
C43 0.031(3) 0.032(3) 0.035(4) 0.000(3) 0.004(3) 0.000(3)
C44 0.039(3) 0.027(3) 0.030(3) 0.003(3) 0.004(3) 0.002(3)
C45 0.040(4) 0.040(4) 0.020(3) -0.001(3) -0.004(3) -0.005(3)
C46 0.044(4) 0.028(3) 0.042(4) -0.004(3) 0.005(3) 0.000(3)
C47 0.034(3) 0.040(4) 0.027(3) 0.001(3) 0.004(3) 0.001(3)
C51 0.040(3) 0.025(3) 0.022(3) 0.002(2) 0.002(3) 0.003(3)
C52 0.040(4) 0.030(3) 0.026(3) 0.006(3) 0.004(3) 0.003(3)
C53 0.033(3) 0.034(3) 0.023(3) 0.003(3) -0.001(3) -0.002(3)
C54 0.038(3) 0.025(3) 0.020(3) 0.000(2) 0.003(3) -0.001(3)
C55 0.033(3) 0.026(3) 0.021(3) 0.001(2) 0.004(3) 0.002(3)
C56 0.040(4) 0.033(3) 0.022(3) 0.003(3) 0.001(3) 0.004(3)
C57 0.037(3) 0.040(4) 0.026(3) 0.006(3) -0.002(3) 0.004(3)
C61 0.033(3) 0.031(3) 0.022(3) 0.003(3) -0.005(3) -0.002(3)
C62 0.039(3) 0.032(3) 0.020(3) -0.001(3) -0.001(3) 0.000(3)
C63 0.038(4) 0.032(4) 0.037(4) 0.003(3) -0.001(3) 0.003(3)
C64 0.042(4) 0.026(3) 0.036(4) 0.007(3) -0.003(3) 0.002(3)
C65 0.040(4) 0.036(4) 0.023(3) 0.006(3) -0.003(3) -0.001(3)
C66 0.075(5) 0.026(4) 0.046(4) 0.000(3) -0.007(4) 0.014(4)
C71 0.025(3) 0.038(4) 0.029(3) -0.002(3) 0.006(3) 0.003(3)
C72 0.045(4) 0.040(4) 0.021(3) 0.003(3) 0.007(3) 0.007(3)
C73 0.040(4) 0.052(4) 0.025(3) -0.008(3) 0.001(3) 0.008(3)
C74 0.042(4) 0.043(4) 0.029(4) -0.006(3) 0.005(3) 0.004(3)
C75 0.046(4) 0.037(4) 0.030(4) 0.002(3) 0.011(3) 0.013(3)
C76 0.028(3) 0.047(4) 0.023(3) -0.001(3) 0.004(3) 0.006(3)
C11 0.056(5) 0.041(4) 0.042(4) -0.005(3) -0.002(4) 0.012(4)
C12 0.057(5) 0.027(4) 0.052(4) -0.001(3) -0.008(4) 0.007(3)
C13 0.068(5) 0.036(4) 0.049(4) -0.007(3) 0.003(4) -0.002(4)
C14 0.059(5) 0.048(4) 0.031(4) -0.007(3) 0.000(3) -0.012(4)
C15 0.054(4) 0.035(4) 0.018(3) -0.005(3) -0.008(3) -0.006(3)
C16 0.063(5) 0.048(4) 0.017(3) -0.003(3) 0.004(3) -0.006(4)
C21 0.067(5) 0.043(4) 0.029(4) -0.005(3) -0.001(4) 0.017(4)
C22 0.070(5) 0.030(4) 0.046(4) -0.001(3) -0.013(4) 0.003(4)
C23 0.074(6) 0.050(5) 0.090(7) -0.007(5) -0.034(5) -0.009(4)
C24 0.065(5) 0.058(6) 0.098(7) -0.005(5) -0.032(5) -0.010(5)
C25 0.062(5) 0.040(4) 0.044(4) 0.005(3) -0.024(4) 0.001(4)
C26 0.091(6) 0.053(5) 0.012(3) 0.000(3) -0.018(4) 0.016(4)
B2 0.084(6) 0.032(4) 0.031(5) 0.002(3) 0.006(4) 0.005(5)
F5 0.373(16) 0.239(11) 0.200(10) -0.164(9) -0.187(11) 0.252(12)
F6 0.284(11) 0.153(7) 0.044(3) -0.033(4) 0.059(5) -0.068(7)
F7 0.119(5) 0.121(6) 0.129(6) -0.023(5) -0.008(5) -0.027(4)
F8 0.190(9) 0.266(12) 0.170(8) 0.125(9) -0.007(7) -0.128(9)
Cl1 0.0585(12) 0.0705(14) 0.0578(12) 0.0176(10) -0.0001(10) -0.0080(10)
Cl2 0.0943(17) 0.0777(15) 0.0506(12) -0.0101(11) -0.0070(11) 0.0040(13)
C100 0.058(5) 0.071(5) 0.035(4) 0.003(4) -0.003(4) -0.015(4)

loop_
_atom_type_symbol
_atom_type_description
_atom_type_scat_dispersion_real
_atom_type_scat_dispersion_imag
_atom_type_scat_source
C C 0.0033 0.0016 'International Tables Vol C Tables 4.2.6.8 and 6.1.1.4'
H H 0.0000 0.0000 'International Tables Vol C Tables 4.2.6.8 and 6.1.1.4'
N N 0.0061 0.0033 'International Tables Vol C Tables 4.2.6.8 and 6.1.1.4'
B B 0.0013 0.0007 'International Tables Vol C Tables 4.2.6.8 and 6.1.1.4'
F F 0.0171 0.0103 'International Tables Vol C Tables 4.2.6.8 and 6.1.1.4'
Cl Cl 0.1484 0.1585 'International Tables Vol C Tables 4.2.6.8 and 6.1.1.4'
Rh Rh -1.1178 0.9187 'International Tables Vol C Tables 4.2.6.8 and 6.1.1.4'

loop_
_geom_angle_atom_site_label_1
_geom_angle_atom_site_label_2
_geom_angle_atom_site_label_3
_geom_angle
_geom_angle_site_symmetry_1
_geom_angle_site_symmetry_3
_geom_angle_publ_flag
N6 Rh2 N5 79.12(18) . . ?
N6 Rh2 C25 90.8(2) . . ?
N5 Rh2 C25 147.6(3) . . ?
N6 Rh2 C21 164.7(3) . . ?
N5 Rh2 C21 95.5(2) . . ?
C25 Rh2 C21 100.9(3) . . ?
N6 Rh2 C26 96.0(2) . . ?
N5 Rh2 C26 171.8(3) . . ?
C25 Rh2 C26 37.9(3) . . ?
C21 Rh2 C26 87.6(3) . . ?
N6 Rh2 C22 156.5(3) . . ?
N5 Rh2 C22 95.6(2) . . ?
C25 Rh2 C22 81.4(3) . . ?
C21 Rh2 C22 37.5(3) . . ?
C26 Rh2 C22 91.4(3) . . ?
N4 Rh1 N3 78.37(19) . . ?
N4 Rh1 C16 95.0(2) . . ?
N3 Rh1 C16 164.5(2) . . ?
N4 Rh1 C11 156.5(2) . . ?
N3 Rh1 C11 92.3(2) . . ?
C16 Rh1 C11 88.4(3) . . ?
N4 Rh1 C15 94.3(2) . . ?
N3 Rh1 C15 155.1(2) . . ?
C16 Rh1 C15 38.2(3) . . ?
C11 Rh1 C15 102.5(3) . . ?
N4 Rh1 C12 165.0(2) . . ?
N3 Rh1 C12 99.7(2) . . ?
C16 Rh1 C12 90.2(3) . . ?
C11 Rh1 C12 37.3(3) . . ?
C15 Rh1 C12 81.2(3) . . ?
C31 N3 C35 116.8(5) . . ?
C31 N3 Rh1 127.9(4) . . ?
C35 N3 Rh1 115.2(4) . . ?
C41 N4 C45 117.7(5) . . ?
C41 N4 Rh1 115.2(4) . . ?
C45 N4 Rh1 127.1(4) . . ?
C51 N5 C55 117.4(5) . . ?
C51 N5 Rh2 128.4(4) . . ?
C55 N5 Rh2 114.0(4) . . ?
C65 N6 C61 116.8(5) . . ?
C65 N6 Rh2 128.7(4) . . ?
C61 N6 Rh2 114.3(4) . . ?
F1 B1 F2 110.3(5) . . ?
F1 B1 F4 109.8(5) . . ?
F2 B1 F4 109.7(6) . . ?
F1 B1 F3 109.1(6) . . ?
F2 B1 F3 108.7(5) . . ?
F4 B1 F3 109.2(5) . . ?
N3 C31 C32 123.9(6) . . ?
C31 C32 C33 118.6(6) . . ?
C34 C33 C32 117.7(6) . . ?
C34 C33 C36 120.6(6) . . ?
C32 C33 C36 121.7(6) . . ?
C33 C34 C35 120.7(6) . . ?
N3 C35 C34 122.3(6) . . ?
N3 C35 C41 114.9(5) . . ?
C34 C35 C41 122.8(6) . . ?
N4 C41 C42 121.6(6) . . ?
N4 C41 C35 116.4(5) . . ?
C42 C41 C35 122.0(5) . . ?
C43 C42 C41 120.0(6) . . ?
C44 C43 C42 117.5(6) . . ?
C44 C43 C46 122.6(6) . . ?
C42 C43 C46 120.0(6) . . ?
C43 C44 C45 119.9(6) . . ?
N4 C45 C44 123.3(6) . . ?
C43 C46 C47 115.5(5) . . ?
C71 C47 C46 110.9(5) . . ?
N5 C51 C52 123.2(5) . . ?
C51 C52 C53 120.4(6) . . ?
C52 C53 C54 116.7(5) . . ?
C52 C53 C56 123.4(5) . . ?
C54 C53 C56 119.9(5) . . ?
C55 C54 C53 120.3(5) . . ?
N5 C55 C54 122.0(5) . . ?
N5 C55 C61 115.7(5) . . ?
C54 C55 C61 122.3(5) . . ?
C53 C56 C57 112.8(5) . . ?
C76 C57 C56 112.0(5) . . ?
N6 C61 C62 121.6(5) . . ?
N6 C61 C55 115.4(5) . . ?
C62 C61 C55 123.0(5) . . ?
C61 C62 C63 120.5(5) . . ?
C64 C63 C62 116.9(6) . . ?
C64 C63 C66 122.8(6) . . ?
C62 C63 C66 120.3(6) . . ?
C65 C64 C63 120.7(6) . . ?
N6 C65 C64 123.2(6) . . ?
C72 C71 C76 117.5(6) . . ?
C72 C71 C47 119.4(6) . . ?
C76 C71 C47 122.9(5) . . ?
C71 C72 C73 121.9(6) . . ?
C74 C73 C72 119.0(6) . . ?
C75 C74 C73 120.4(6) . . ?
C74 C75 C76 121.6(6) . . ?
C75 C76 C71 119.5(6) . . ?
C75 C76 C57 117.6(6) . . ?
C71 C76 C57 122.8(6) . . ?
C12 C11 Rh1 72.4(4) . . ?
C11 C12 C13 119.8(7) . . ?
C11 C12 Rh1 70.3(4) . . ?
C13 C12 Rh1 110.7(5) . . ?
C14 C13 C12 108.4(6) . . ?
C15 C14 C13 110.1(6) . . ?
C16 C15 C14 123.0(6) . . ?
C16 C15 Rh1 70.5(4) . . ?
C14 C15 Rh1 109.7(4) . . ?
C15 C16 Rh1 71.3(4) . . ?
C22 C21 Rh2 72.2(4) . . ?
C21 C22 C23 122.1(7) . . ?
C21 C22 Rh2 70.3(4) . . ?
C23 C22 Rh2 110.7(5) . . ?
C24 C23 C22 110.9(7) . . ?
C23 C24 C25 112.4(7) . . ?
C26 C25 C24 126.4(8) . . ?
C26 C25 Rh2 71.6(4) . . ?
C24 C25 Rh2 108.0(5) . . ?
C25 C26 Rh2 70.5(4) . . ?
F6 B2 F8 111.1(9) . . ?
F6 B2 F5 113.4(10) . . ?
F8 B2 F5 111.1(12) . . ?
F6 B2 F7 112.3(9) . . ?
F8 B2 F7 102.5(8) . . ?
F5 B2 F7 105.8(9) . . ?
Cl2 C100 Cl1 111.9(4) . . ?

loop_
_geom_bond_atom_site_label_1
_geom_bond_atom_site_label_2
_geom_bond_distance
_geom_bond_site_symmetry_2
_geom_bond_publ_flag
Rh2 N6 2.081(5) . ?
Rh2 N5 2.106(5) . ?
Rh2 C25 2.132(7) . ?
Rh2 C21 2.133(6) . ?
Rh2 C26 2.146(6) . ?
Rh2 C22 2.157(7) . ?
Rh1 N4 2.088(5) . ?
Rh1 N3 2.109(5) . ?
Rh1 C16 2.132(6) . ?
Rh1 C11 2.135(7) . ?
Rh1 C15 2.142(6) . ?
Rh1 C12 2.161(7) . ?
N3 C31 1.345(8) . ?
N3 C35 1.350(8) . ?
N4 C41 1.347(8) . ?
N4 C45 1.347(8) . ?
N5 C51 1.341(7) . ?
N5 C55 1.361(7) . ?
N6 C65 1.350(8) . ?
N6 C61 1.373(7) . ?
F2 B1 1.377(8) . ?
F1 B1 1.374(8) . ?
F3 B1 1.390(8) . ?
F4 B1 1.389(8) . ?
C31 C32 1.387(9) . ?
C32 C33 1.393(10) . ?
C33 C34 1.376(9) . ?
C33 C36 1.523(9) . ?
C34 C35 1.380(9) . ?
C35 C41 1.485(9) . ?
C41 C42 1.398(8) . ?
C42 C43 1.398(9) . ?
C43 C44 1.373(9) . ?
C43 C46 1.507(9) . ?
C44 C45 1.379(9) . ?
C46 C47 1.533(8) . ?
C47 C71 1.503(9) . ?
C51 C52 1.378(8) . ?
C52 C53 1.380(9) . ?
C53 C54 1.407(8) . ?
C53 C56 1.500(8) . ?
C54 C55 1.380(8) . ?
C55 C61 1.486(8) . ?
C56 C57 1.534(8) . ?
C57 C76 1.519(8) . ?
C61 C62 1.385(8) . ?
C62 C63 1.390(9) . ?
C63 C64 1.381(9) . ?
C63 C66 1.496(9) . ?
C64 C65 1.365(9) . ?
C71 C72 1.394(9) . ?
C71 C76 1.423(9) . ?
C72 C73 1.400(9) . ?
C73 C74 1.376(9) . ?
C74 C75 1.372(9) . ?
C75 C76 1.385(9) . ?
C11 C12 1.376(10) . ?
C12 C13 1.536(10) . ?
C13 C14 1.524(10) . ?
C14 C15 1.510(9) . ?
C15 C16 1.398(10) . ?
C21 C22 1.379(10) . ?
C22 C23 1.518(11) . ?
C23 C24 1.461(12) . ?
C24 C25 1.515(11) . ?
C25 C26 1.389(11) . ?
B2 F6 1.254(10) . ?
B2 F8 1.264(11) . ?
B2 F5 1.269(11) . ?
B2 F7 1.384(12) . ?
Cl1 C100 1.761(8) . ?
Cl2 C100 1.761(8) . ?
